data_7035216
loop_
_publ_author_name
'Liu, Die'
'Liu, Qianqian'
'Li, Yiming'
'Wang, Meng'
'Yang, Xiaoyu'
'Wu, Tun'
'Moorefield, Charles'
'Wang, Pingshan'
'Newkome, George R.'

_publ_section_title
;
 A TpyRu(2+)-based bismetallopolymer and its performance in catalytic
 water oxidation (Tpy = 4-(p-methoxyphenyl)-2,2':6',2''-terpyridine).
;
_journal_issue 25
_journal_name_full 'Dalton transactions (Cambridge, England : 2003)'
_journal_page_first 11269
_journal_page_last 11273
_journal_paper_doi 10.1039/c5dt01004g
_journal_volume 44
_journal_year 2015
_chemical_formula_moiety 'C36 H34 Ag N10 O Ru, 3(F6 P)'
_chemical_formula_sum 'C36 H34 Ag F18 N10 O P3 Ru'
_chemical_formula_weight 1266.58
_chemical_name_systematic 'TpyRu-Ag Polymer'
_space_group_IT_number 14
_symmetry_cell_setting monoclinic
_symmetry_space_group_name_Hall '-P 2ybc'
_symmetry_space_group_name_H-M 'P 1 21/c 1'
_atom_sites_solution_hydrogens geom
_atom_sites_solution_primary direct
_atom_sites_solution_secondary difmap
_audit_creation_method SHELXL-97
_audit_update_record
;
2015-05-15 deposited with the CCDC.
2015-05-19 downloaded from the CCDC.
;
_cell_angle_alpha 90.00
_cell_angle_beta 93.632(4)
_cell_angle_gamma 90.00
_cell_formula_units_Z 4
_cell_length_a 15.726(3)
_cell_length_b 14.091(3)
_cell_length_c 20.346(4)
_cell_measurement_reflns_used 7687
_cell_measurement_temperature 100(2)
_cell_measurement_theta_max 27.77
_cell_measurement_theta_min 2.22
_cell_volume 4499.5(16)
_computing_cell_refinement 'Bruker SMART'
_computing_data_collection 'Bruker SMART'
_computing_data_reduction 'Bruker SAINT'
_computing_molecular_graphics 'Bruker SHELXTL'
_computing_publication_material 'Bruker SHELXTL'
_computing_structure_refinement 'SHELXL-97 (Sheldrick, 1997)'
_computing_structure_solution 'SHELXS-97 (Sheldrick, 1990)'
_diffrn_ambient_temperature 100(2)
_diffrn_measured_fraction_theta_full 1.000
_diffrn_measured_fraction_theta_max 0.967
_diffrn_measurement_device_type 'CCD area detector'
_diffrn_measurement_method 'phi and omega scans'
_diffrn_radiation_monochromator graphite
_diffrn_radiation_source 'fine-focus sealed tube'
_diffrn_radiation_type MoK\a
_diffrn_radiation_wavelength 0.71073
_diffrn_reflns_av_R_equivalents 0.0616
_diffrn_reflns_av_sigmaI/netI 0.0645
_diffrn_reflns_limit_h_max 20
_diffrn_reflns_limit_h_min -20
_diffrn_reflns_limit_k_max 18
_diffrn_reflns_limit_k_min -18
_diffrn_reflns_limit_l_max 26
_diffrn_reflns_limit_l_min -26
_diffrn_reflns_number 39367
_diffrn_reflns_theta_full 26.30
_diffrn_reflns_theta_max 28.32
_diffrn_reflns_theta_min 1.30
_exptl_absorpt_coefficient_mu 0.998
_exptl_absorpt_correction_T_max 0.8813
_exptl_absorpt_correction_T_min 0.8648
_exptl_absorpt_correction_type multi-scan
_exptl_absorpt_process_details SADABS
_exptl_crystal_colour red
_exptl_crystal_density_diffrn 1.870
_exptl_crystal_density_method 'not measured'
_exptl_crystal_description block
_exptl_crystal_F_000 2504
_exptl_crystal_recrystallization_method 'Re-crystallisation from solvent: CH3CN/H2O'
_exptl_crystal_size_max 0.15
_exptl_crystal_size_mid 0.14
_exptl_crystal_size_min 0.13
_refine_diff_density_max 1.584
_refine_diff_density_min -0.635
_refine_diff_density_rms 0.140
_refine_ls_extinction_method none
_refine_ls_goodness_of_fit_ref 1.047
_refine_ls_hydrogen_treatment constr
_refine_ls_matrix_type full
_refine_ls_number_parameters 635
_refine_ls_number_reflns 10834
_refine_ls_number_restraints 0
_refine_ls_restrained_S_all 1.047
_refine_ls_R_factor_all 0.0621
_refine_ls_R_factor_gt 0.0478
_refine_ls_shift/su_max 0.001
_refine_ls_shift/su_mean 0.000
_refine_ls_structure_factor_coef Fsqd
_refine_ls_weighting_details 'calc w=1/[\s^2^(Fo^2^)+(0.0487P)^2^+4.3852P] where P=(Fo^2^+2Fc^2^)/3'
_refine_ls_weighting_scheme calc
_refine_ls_wR_factor_gt 0.1123
_refine_ls_wR_factor_ref 0.1199
_reflns_number_gt 8718
_reflns_number_total 10834
_reflns_threshold_expression >2sigma(I)
_cod_data_source_file c5dt01004g2.cif
_cod_data_source_block mp
_cod_depositor_comments
;
The following automatic conversions were performed:

'_symmetry_cell_setting' value 'Monoclinic' changed to 'monoclinic'
according to
/usr/data/users/saulius/crontab/automatic-downloads/rss-feeds/RSC/lib/dictionaries/cif_core.dic
dictionary named 'cif_core.dic' version 2.4.2 from 2011-04-26.

Automatic conversion script
Id: cif_fix_values 3271 2015-04-21 07:52:19Z andrius 

 Adding full bibliography for 7035216.cif.
;
_cod_original_sg_symbol_H-M 'P2(1)/c  '
_cod_database_code 7035216

loop_
_symmetry_equiv_pos_as_xyz
'x, y, z'
'-x, y+1/2, -z+1/2'
'-x, -y, -z'
'x, -y-1/2, z-1/2'

loop_
_atom_site_label
_atom_site_type_symbol
_atom_site_fract_x
_atom_site_fract_y
_atom_site_fract_z
_atom_site_U_iso_or_equiv
_atom_site_adp_type
_atom_site_occupancy
_atom_site_symmetry_multiplicity
_atom_site_calc_flag
_atom_site_refinement_flags
Ag1 Ag 0.285119(18) 0.364285(18) 0.329500(14) 0.02408(9) Uani 1 1 d .
Ru1 Ru 0.272001(15) -0.135719(17) 0.338264(12) 0.01229(8) Uani 1 1 d .
P1 P 0.23733(6) 0.34324(7) 0.10595(5) 0.0268(2) Uani 1 1 d .
P2 P 0.20742(7) 0.90475(7) 0.06046(5) 0.0264(2) Uani 1 1 d .
P3 P 0.49637(6) 0.89357(7) 0.74030(5) 0.0223(2) Uani 1 1 d .
F1 F 0.20768(17) 0.3850(2) 0.17407(14) 0.0523(8) Uani 1 1 d .
F2 F 0.32298(14) 0.30634(17) 0.14302(12) 0.0368(5) Uani 1 1 d .
F3 F 0.19131(16) 0.24654(17) 0.12187(12) 0.0458(7) Uani 1 1 d .
F4 F 0.15057(14) 0.38060(17) 0.06879(12) 0.0388(6) Uani 1 1 d .
F5 F 0.28226(17) 0.4416(2) 0.09235(19) 0.0757(11) Uani 1 1 d .
F6 F 0.26641(18) 0.3015(3) 0.03914(12) 0.0667(10) Uani 1 1 d .
F7 F 0.25172(15) 0.95697(16) 0.12410(10) 0.0346(5) Uani 1 1 d .
F8 F 0.20690(19) 0.80784(16) 0.10140(11) 0.0479(7) Uani 1 1 d .
F9 F 0.29994(16) 0.87748(17) 0.03631(11) 0.0384(6) Uani 1 1 d .
F10 F 0.21082(15) 1.00141(16) 0.02027(11) 0.0377(6) Uani 1 1 d .
F11 F 0.11624(15) 0.93216(18) 0.08501(11) 0.0396(6) Uani 1 1 d .
F12 F 0.16322(16) 0.85242(18) -0.00237(11) 0.0413(6) Uani 1 1 d .
F13 F 0.57563(12) 0.93215(15) 0.78606(10) 0.0274(5) Uani 1 1 d .
F14 F 0.45062(14) 0.85948(18) 0.80394(11) 0.0381(6) Uani 1 1 d .
F15 F 0.54241(15) 0.79287(16) 0.73670(13) 0.0433(6) Uani 1 1 d .
F16 F 0.54206(14) 0.92703(19) 0.67636(11) 0.0413(6) Uani 1 1 d .
F17 F 0.45098(14) 0.99434(16) 0.74390(12) 0.0369(5) Uani 1 1 d .
F18 F 0.41670(13) 0.85513(15) 0.69383(11) 0.0298(5) Uani 1 1 d .
O1 O -0.06951(16) -0.10850(19) 0.75703(12) 0.0300(6) Uani 1 1 d .
N1 N 0.37062(17) -0.13460(18) 0.41064(14) 0.0162(6) Uani 1 1 d .
N2 N 0.20699(17) -0.13283(17) 0.41692(13) 0.0133(5) Uani 1 1 d .
N3 N 0.14797(17) -0.13907(17) 0.29629(13) 0.0151(5) Uani 1 1 d .
N4 N 0.27390(16) -0.28295(19) 0.33452(13) 0.0153(5) Uani 1 1 d .
N5 N 0.27301(16) 0.01128(19) 0.33455(13) 0.0147(5) Uani 1 1 d .
N6 N 0.28232(17) 0.2093(2) 0.32556(13) 0.0188(6) Uani 1 1 d .
N7 N 0.28260(18) 0.5192(2) 0.32706(14) 0.0214(6) Uani 1 1 d .
N8 N 0.34481(17) -0.13690(17) 0.25742(13) 0.0154(5) Uani 1 1 d .
N9 N 0.3814(2) 0.3625(2) 0.44061(17) 0.0342(8) Uani 1 1 d .
N10 N 0.1441(2) 0.3647(3) 0.39266(18) 0.0391(9) Uani 1 1 d .
C1 C 0.4552(2) -0.1358(2) 0.40402(18) 0.0217(7) Uani 1 1 d .
H1 H 0.4753 -0.1382 0.3610 0.026 Uiso 1 1 calc R
C2 C 0.5138(2) -0.1338(3) 0.45741(19) 0.0259(8) Uani 1 1 d .
H2 H 0.5731 -0.1345 0.4509 0.031 Uiso 1 1 calc R
C3 C 0.4858(2) -0.1307(3) 0.52053(19) 0.0256(8) Uani 1 1 d .
H3 H 0.5255 -0.1295 0.5577 0.031 Uiso 1 1 calc R
C4 C 0.3985(2) -0.1293(2) 0.52856(17) 0.0207(7) Uani 1 1 d .
H4 H 0.3777 -0.1268 0.5714 0.025 Uiso 1 1 calc R
C5 C 0.3426(2) -0.1317(2) 0.47340(16) 0.0161(6) Uani 1 1 d .
C6 C 0.2487(2) -0.1285(2) 0.47674(16) 0.0147(6) Uani 1 1 d .
C7 C 0.2045(2) -0.1222(2) 0.53268(16) 0.0168(6) Uani 1 1 d .
H7 H 0.2344 -0.1215 0.5747 0.020 Uiso 1 1 calc R
C8 C 0.1150(2) -0.1169(2) 0.52799(16) 0.0153(6) Uani 1 1 d .
C9 C 0.0735(2) -0.1201(2) 0.46498(16) 0.0167(7) Uani 1 1 d .
H9 H 0.0131 -0.1160 0.4599 0.020 Uiso 1 1 calc R
C10 C 0.1205(2) -0.1291(2) 0.41045(16) 0.0162(6) Uani 1 1 d .
C11 C 0.0876(2) -0.1373(2) 0.34118(16) 0.0165(6) Uani 1 1 d .
C12 C 0.0019(2) -0.1451(2) 0.32254(17) 0.0193(7) Uani 1 1 d .
H12 H -0.0392 -0.1425 0.3548 0.023 Uiso 1 1 calc R
C13 C -0.0241(2) -0.1567(3) 0.25657(17) 0.0231(7) Uani 1 1 d .
H13 H -0.0828 -0.1627 0.2431 0.028 Uiso 1 1 calc R
C14 C 0.0373(2) -0.1593(2) 0.21088(16) 0.0203(7) Uani 1 1 d .
H14 H 0.0215 -0.1680 0.1654 0.024 Uiso 1 1 calc R
C15 C 0.1223(2) -0.1489(2) 0.23247(16) 0.0180(7) Uani 1 1 d .
H15 H 0.1641 -0.1487 0.2007 0.022 Uiso 1 1 calc R
C16 C 0.0666(2) -0.1110(2) 0.58818(16) 0.0173(7) Uani 1 1 d .
C17 C 0.1069(2) -0.0871(3) 0.64844(17) 0.0241(7) Uani 1 1 d .
H17 H 0.1659 -0.0721 0.6504 0.029 Uiso 1 1 calc R
C18 C 0.0644(2) -0.0844(3) 0.70571(17) 0.0236(7) Uani 1 1 d .
H18 H 0.0938 -0.0672 0.7462 0.028 Uiso 1 1 calc R
C19 C -0.0217(2) -0.1069(2) 0.70381(17) 0.0216(7) Uani 1 1 d .
C20 C -0.0631(2) -0.1288(3) 0.64370(18) 0.0261(8) Uani 1 1 d .
H20 H -0.1223 -0.1426 0.6416 0.031 Uiso 1 1 calc R
C21 C -0.0200(2) -0.1308(2) 0.58695(18) 0.0229(7) Uani 1 1 d .
H21 H -0.0499 -0.1460 0.5463 0.027 Uiso 1 1 calc R
C22 C -0.0272(3) -0.0955(3) 0.82065(17) 0.0313(9) Uani 1 1 d .
H22A H 0.0149 -0.1462 0.8289 0.047 Uiso 1 1 calc R
H22B H -0.0691 -0.0977 0.8543 0.047 Uiso 1 1 calc R
H22C H 0.0017 -0.0339 0.8223 0.047 Uiso 1 1 calc R
C23 C 0.2844(2) -0.3373(2) 0.38763(17) 0.0235(7) Uani 1 1 d .
H23 H 0.2899 -0.3078 0.4297 0.028 Uiso 1 1 calc R
C24 C 0.2668(2) -0.3295(2) 0.27621(16) 0.0187(7) Uani 1 1 d .
H24 H 0.2577 -0.2943 0.2366 0.022 Uiso 1 1 calc R
C25 C 0.2861(2) 0.0669(2) 0.38846(16) 0.0161(6) Uani 1 1 d .
H25 H 0.2925 0.0381 0.4307 0.019 Uiso 1 1 calc R
C26 C 0.2905(2) 0.1640(2) 0.38369(16) 0.0189(7) Uani 1 1 d .
H26 H 0.2995 0.2004 0.4228 0.023 Uiso 1 1 calc R
C27 C 0.2678(2) 0.1551(2) 0.27234(17) 0.0193(7) Uani 1 1 d .
H27 H 0.2609 0.1846 0.2303 0.023 Uiso 1 1 calc R
C28 C 0.2626(2) 0.0570(2) 0.27641(16) 0.0166(6) Uani 1 1 d .
H28 H 0.2514 0.0212 0.2373 0.020 Uiso 1 1 calc R
C29 C 0.2876(3) 0.5648(3) 0.38414(18) 0.0274(8) Uani 1 1 d .
H29 H 0.2935 0.5292 0.4238 0.033 Uiso 1 1 calc R
C30 C 0.2725(2) 0.5728(2) 0.27310(17) 0.0205(7) Uani 1 1 d .
H30 H 0.2691 0.5428 0.2312 0.025 Uiso 1 1 calc R
C31 C 0.3878(2) -0.1373(2) 0.21478(17) 0.0182(7) Uani 1 1 d .
C32 C 0.4423(2) -0.1369(2) 0.15944(18) 0.0239(7) Uani 1 1 d .
H32A H 0.4071 -0.1293 0.1183 0.036 Uiso 1 1 calc R
H32B H 0.4736 -0.1970 0.1584 0.036 Uiso 1 1 calc R
H32C H 0.4828 -0.0842 0.1644 0.036 Uiso 1 1 calc R
C33 C 0.3920(3) 0.3718(3) 0.4954(2) 0.0289(8) Uani 1 1 d .
C34 C 0.4049(3) 0.3845(3) 0.5670(2) 0.0399(10) Uani 1 1 d .
H34A H 0.4649 0.3991 0.5785 0.060 Uiso 1 1 calc R
H34B H 0.3891 0.3260 0.5893 0.060 Uiso 1 1 calc R
H34C H 0.3692 0.4368 0.5810 0.060 Uiso 1 1 calc R
C35 C 0.1089(2) 0.3615(3) 0.4395(2) 0.0299(8) Uani 1 1 d .
C36 C 0.0626(3) 0.3577(3) 0.4996(2) 0.0355(9) Uani 1 1 d .
H36A H 0.0641 0.4202 0.5207 0.053 Uiso 1 1 calc R
H36B H 0.0893 0.3107 0.5299 0.053 Uiso 1 1 calc R
H36C H 0.0033 0.3395 0.4885 0.053 Uiso 1 1 calc R

loop_
_atom_site_aniso_label
_atom_site_aniso_U_11
_atom_site_aniso_U_22
_atom_site_aniso_U_33
_atom_site_aniso_U_23
_atom_site_aniso_U_13
_atom_site_aniso_U_12
Ag1 0.03249(16) 0.01126(13) 0.02850(16) -0.00009(10) 0.00196(12) 0.00014(10)
Ru1 0.01215(13) 0.01169(13) 0.01323(13) 0.00085(9) 0.00244(10) -0.00031(9)
P1 0.0190(4) 0.0271(5) 0.0351(6) 0.0082(4) 0.0069(4) 0.0024(4)
P2 0.0369(5) 0.0266(5) 0.0164(4) -0.0008(4) 0.0071(4) 0.0008(4)
P3 0.0190(4) 0.0261(5) 0.0220(5) -0.0019(4) 0.0028(4) -0.0048(4)
F1 0.0365(14) 0.068(2) 0.0517(17) -0.0248(14) -0.0057(13) 0.0109(13)
F2 0.0258(12) 0.0394(13) 0.0451(14) 0.0095(11) 0.0007(10) 0.0070(10)
F3 0.0542(16) 0.0390(14) 0.0425(14) 0.0101(11) -0.0108(12) -0.0208(12)
F4 0.0198(11) 0.0537(16) 0.0431(14) 0.0094(11) 0.0029(10) 0.0064(10)
F5 0.0313(14) 0.0496(18) 0.144(3) 0.0560(19) -0.0109(17) -0.0078(13)
F6 0.0600(18) 0.117(3) 0.0248(13) 0.0071(15) 0.0135(13) 0.0444(18)
F7 0.0482(14) 0.0364(13) 0.0190(11) -0.0064(9) 0.0007(10) 0.0018(11)
F8 0.096(2) 0.0223(12) 0.0279(12) -0.0001(9) 0.0242(13) 0.0029(13)
F9 0.0376(13) 0.0539(16) 0.0239(12) -0.0035(10) 0.0042(10) 0.0133(11)
F10 0.0492(15) 0.0355(13) 0.0291(12) 0.0113(10) 0.0086(11) 0.0053(11)
F11 0.0396(14) 0.0494(15) 0.0317(13) -0.0053(11) 0.0164(11) 0.0003(11)
F12 0.0425(14) 0.0557(16) 0.0265(12) -0.0132(11) 0.0095(11) -0.0118(12)
F13 0.0196(10) 0.0351(12) 0.0273(11) -0.0044(9) 0.0013(9) -0.0070(9)
F14 0.0233(11) 0.0623(17) 0.0286(12) 0.0113(11) 0.0004(10) -0.0131(11)
F15 0.0305(12) 0.0321(13) 0.0663(17) -0.0122(12) -0.0036(12) 0.0020(10)
F16 0.0291(12) 0.0692(18) 0.0263(12) 0.0009(11) 0.0082(10) -0.0141(12)
F17 0.0317(12) 0.0296(12) 0.0486(14) -0.0057(10) -0.0040(11) 0.0020(10)
F18 0.0235(11) 0.0380(13) 0.0275(12) -0.0038(9) -0.0015(9) -0.0086(9)
O1 0.0264(14) 0.0446(17) 0.0203(13) -0.0004(11) 0.0108(11) 0.0045(12)
N1 0.0149(13) 0.0152(13) 0.0187(14) 0.0005(10) 0.0023(11) 0.0008(11)
N2 0.0148(13) 0.0110(12) 0.0145(13) 0.0005(10) 0.0030(10) -0.0003(10)
N3 0.0173(13) 0.0101(12) 0.0180(13) 0.0017(10) 0.0019(11) -0.0001(10)
N4 0.0121(12) 0.0153(13) 0.0185(14) 0.0002(10) 0.0012(11) -0.0009(10)
N5 0.0119(12) 0.0141(13) 0.0183(14) -0.0006(10) 0.0021(11) -0.0001(10)
N6 0.0195(14) 0.0176(14) 0.0196(14) 0.0008(11) 0.0030(12) 0.0004(11)
N7 0.0236(15) 0.0161(14) 0.0248(16) 0.0016(11) 0.0039(13) -0.0015(11)
N8 0.0173(13) 0.0107(12) 0.0181(14) -0.0008(10) 0.0008(11) 0.0007(10)
N9 0.039(2) 0.0292(18) 0.033(2) -0.0027(14) -0.0084(16) -0.0001(15)
N10 0.0299(18) 0.055(2) 0.033(2) -0.0156(16) 0.0057(16) -0.0094(16)
C1 0.0158(16) 0.0249(18) 0.0249(18) 0.0005(14) 0.0047(14) 0.0036(14)
C2 0.0120(15) 0.035(2) 0.031(2) -0.0012(16) 0.0009(15) 0.0040(14)
C3 0.0165(17) 0.031(2) 0.028(2) -0.0015(15) -0.0054(15) 0.0024(15)
C4 0.0176(16) 0.0266(18) 0.0178(16) 0.0000(13) 0.0000(14) 0.0006(14)
C5 0.0164(15) 0.0111(14) 0.0211(16) 0.0015(12) 0.0039(13) 0.0005(12)
C6 0.0141(15) 0.0115(14) 0.0181(16) 0.0010(11) -0.0019(13) -0.0016(12)
C7 0.0186(16) 0.0143(15) 0.0175(16) 0.0006(12) 0.0017(13) -0.0003(12)
C8 0.0178(15) 0.0103(14) 0.0180(16) 0.0009(11) 0.0028(13) -0.0015(12)
C9 0.0139(15) 0.0173(16) 0.0190(16) 0.0028(12) 0.0015(13) 0.0000(12)
C10 0.0161(15) 0.0153(15) 0.0171(16) 0.0017(12) 0.0005(13) -0.0001(12)
C11 0.0182(15) 0.0141(15) 0.0172(16) 0.0023(12) 0.0023(13) -0.0016(12)
C12 0.0162(15) 0.0208(17) 0.0212(17) 0.0011(13) 0.0021(13) -0.0009(13)
C13 0.0170(16) 0.0262(19) 0.0254(19) 0.0007(14) -0.0026(14) -0.0027(14)
C14 0.0227(17) 0.0216(17) 0.0163(16) -0.0001(13) -0.0022(14) -0.0018(14)
C15 0.0207(16) 0.0161(16) 0.0174(16) 0.0015(12) 0.0030(13) -0.0002(13)
C16 0.0197(16) 0.0141(15) 0.0188(16) 0.0015(12) 0.0058(13) 0.0013(12)
C17 0.0185(16) 0.034(2) 0.0203(17) -0.0010(15) 0.0016(14) -0.0004(15)
C18 0.0224(17) 0.0303(19) 0.0179(17) -0.0040(14) 0.0000(14) 0.0013(15)
C19 0.0248(18) 0.0200(17) 0.0208(17) 0.0013(13) 0.0092(14) 0.0035(14)
C20 0.0173(17) 0.036(2) 0.0249(19) -0.0010(15) 0.0022(15) -0.0003(15)
C21 0.0178(17) 0.0291(19) 0.0217(18) -0.0007(14) 0.0003(14) -0.0002(14)
C22 0.040(2) 0.035(2) 0.0198(18) -0.0009(16) 0.0110(17) 0.0032(18)
C23 0.034(2) 0.0176(16) 0.0195(17) 0.0010(13) 0.0092(15) -0.0001(15)
C24 0.0214(17) 0.0160(16) 0.0186(16) 0.0012(12) 0.0009(14) 0.0005(13)
C25 0.0175(15) 0.0166(16) 0.0145(15) 0.0021(12) 0.0028(13) 0.0007(12)
C26 0.0192(16) 0.0199(16) 0.0175(16) -0.0024(13) 0.0012(13) 0.0016(13)
C27 0.0212(16) 0.0175(16) 0.0197(17) 0.0029(13) 0.0045(14) 0.0018(13)
C28 0.0166(15) 0.0184(16) 0.0147(15) -0.0005(12) 0.0014(13) -0.0004(13)
C29 0.040(2) 0.0225(18) 0.0207(18) 0.0031(14) 0.0102(16) 0.0025(16)
C30 0.0192(16) 0.0210(17) 0.0210(17) -0.0012(13) -0.0001(14) -0.0006(13)
C31 0.0198(16) 0.0134(15) 0.0210(17) -0.0005(12) -0.0008(14) -0.0008(13)
C32 0.0231(17) 0.0255(18) 0.0240(18) 0.0045(14) 0.0083(15) 0.0036(15)
C33 0.030(2) 0.0225(18) 0.033(2) -0.0008(15) -0.0066(17) 0.0024(15)
C34 0.052(3) 0.036(2) 0.031(2) -0.0039(17) -0.006(2) 0.001(2)
C35 0.0204(18) 0.038(2) 0.031(2) -0.0061(17) -0.0041(16) -0.0032(16)
C36 0.034(2) 0.043(2) 0.029(2) 0.0005(17) 0.0044(18) -0.0017(18)

loop_
_atom_type_symbol
_atom_type_description
_atom_type_scat_dispersion_real
_atom_type_scat_dispersion_imag
_atom_type_scat_source
C C 0.0033 0.0016 'International Tables Vol C Tables 4.2.6.8 and 6.1.1.4'
H H 0.0000 0.0000 'International Tables Vol C Tables 4.2.6.8 and 6.1.1.4'
N N 0.0061 0.0033 'International Tables Vol C Tables 4.2.6.8 and 6.1.1.4'
O O 0.0106 0.0060 'International Tables Vol C Tables 4.2.6.8 and 6.1.1.4'
F F 0.0171 0.0103 'International Tables Vol C Tables 4.2.6.8 and 6.1.1.4'
P P 0.1023 0.0942 'International Tables Vol C Tables 4.2.6.8 and 6.1.1.4'
Ru Ru -1.2594 0.8363 'International Tables Vol C Tables 4.2.6.8 and 6.1.1.4'
Ag Ag -0.8971 1.1015 'International Tables Vol C Tables 4.2.6.8 and 6.1.1.4'

loop_
_geom_angle_atom_site_label_1
_geom_angle_atom_site_label_2
_geom_angle_atom_site_label_3
_geom_angle
_geom_angle_site_symmetry_1
_geom_angle_site_symmetry_3
N7 Ag1 N6 176.07(11) . .
N7 Ag1 N10 89.66(11) . .
N6 Ag1 N10 90.27(11) . .
N7 Ag1 N9 92.14(10) . .
N6 Ag1 N9 91.79(10) . .
N10 Ag1 N9 92.14(12) . .
N2 Ru1 N8 177.74(11) . .
N2 Ru1 N1 79.89(11) . .
N8 Ru1 N1 97.96(11) . .
N2 Ru1 N5 90.84(10) . .
N8 Ru1 N5 88.46(10) . .
N1 Ru1 N5 90.64(10) . .
N2 Ru1 N4 93.46(10) . .
N8 Ru1 N4 87.29(10) . .
N1 Ru1 N4 91.25(10) . .
N5 Ru1 N4 175.54(10) . .
N2 Ru1 N3 79.10(11) . .
N8 Ru1 N3 103.06(11) . .
N1 Ru1 N3 158.95(11) . .
N5 Ru1 N3 90.97(10) . .
N4 Ru1 N3 88.71(10) . .
F6 P1 F3 90.96(17) . .
F6 P1 F5 91.1(2) . .
F3 P1 F5 177.97(19) . .
F6 P1 F2 90.22(14) . .
F3 P1 F2 90.34(13) . .
F5 P1 F2 89.72(14) . .
F6 P1 F1 179.62(19) . .
F3 P1 F1 88.69(15) . .
F5 P1 F1 89.29(19) . .
F2 P1 F1 89.64(14) . .
F6 P1 F4 90.04(14) . .
F3 P1 F4 89.58(14) . .
F5 P1 F4 90.35(14) . .
F2 P1 F4 179.73(15) . .
F1 P1 F4 90.10(14) . .
F10 P2 F11 90.79(13) . .
F10 P2 F12 90.63(13) . .
F11 P2 F12 90.47(13) . .
F10 P2 F8 178.34(16) . .
F11 P2 F8 90.53(14) . .
F12 P2 F8 90.36(14) . .
F10 P2 F7 89.72(13) . .
F11 P2 F7 89.39(13) . .
F12 P2 F7 179.62(15) . .
F8 P2 F7 89.29(13) . .
F10 P2 F9 89.25(13) . .
F11 P2 F9 179.44(15) . .
F12 P2 F9 90.09(13) . .
F8 P2 F9 89.41(14) . .
F7 P2 F9 90.06(13) . .
F17 P3 F14 90.27(13) . .
F17 P3 F16 90.02(14) . .
F14 P3 F16 179.61(14) . .
F17 P3 F15 179.66(14) . .
F14 P3 F15 89.92(14) . .
F16 P3 F15 89.79(14) . .
F17 P3 F13 90.30(12) . .
F14 P3 F13 90.28(12) . .
F16 P3 F13 89.97(12) . .
F15 P3 F13 89.42(12) . .
F17 P3 F18 89.58(12) . .
F14 P3 F18 90.06(12) . .
F16 P3 F18 89.69(12) . .
F15 P3 F18 90.70(13) . .
F13 P3 F18 179.64(14) . .
C19 O1 C22 118.1(3) . .
C1 N1 C5 118.0(3) . .
C1 N1 Ru1 129.0(2) . .
C5 N1 Ru1 113.0(2) . .
C6 N2 C10 120.8(3) . .
C6 N2 Ru1 119.4(2) . .
C10 N2 Ru1 119.6(2) . .
C15 N3 C11 118.2(3) . .
C15 N3 Ru1 128.0(2) . .
C11 N3 Ru1 113.6(2) . .
C23 N4 C24 115.7(3) . .
C23 N4 Ru1 123.2(2) . .
C24 N4 Ru1 121.1(2) . .
C28 N5 C25 116.0(3) . .
C28 N5 Ru1 120.6(2) . .
C25 N5 Ru1 123.4(2) . .
C27 N6 C26 116.5(3) . .
C27 N6 Ag1 127.2(2) . .
C26 N6 Ag1 116.2(2) . .
C29 N7 C30 116.4(3) . .
C29 N7 Ag1 117.7(2) . .
C30 N7 Ag1 125.9(2) . .
C31 N8 Ru1 177.1(3) . .
C33 N9 Ag1 152.7(3) . .
C35 N10 Ag1 151.9(3) . .
N1 C1 C2 122.4(3) . .
N1 C1 H1 118.8 . .
C2 C1 H1 118.8 . .
C1 C2 C3 119.7(3) . .
C1 C2 H2 120.1 . .
C3 C2 H2 120.1 . .
C2 C3 C4 118.8(3) . .
C2 C3 H3 120.6 . .
C4 C3 H3 120.6 . .
C5 C4 C3 119.0(3) . .
C5 C4 H4 120.5 . .
C3 C4 H4 120.5 . .
N1 C5 C4 122.0(3) . .
N1 C5 C6 114.9(3) . .
C4 C5 C6 123.1(3) . .
N2 C6 C7 120.6(3) . .
N2 C6 C5 112.7(3) . .
C7 C6 C5 126.7(3) . .
C6 C7 C8 120.3(3) . .
C6 C7 H7 119.9 . .
C8 C7 H7 119.9 . .
C9 C8 C7 117.8(3) . .
C9 C8 C16 121.5(3) . .
C7 C8 C16 120.7(3) . .
C10 C9 C8 119.8(3) . .
C10 C9 H9 120.1 . .
C8 C9 H9 120.1 . .
N2 C10 C9 120.7(3) . .
N2 C10 C11 112.2(3) . .
C9 C10 C11 127.1(3) . .
N3 C11 C12 121.7(3) . .
N3 C11 C10 115.2(3) . .
C12 C11 C10 123.1(3) . .
C11 C12 C13 119.8(3) . .
C11 C12 H12 120.1 . .
C13 C12 H12 120.1 . .
C14 C13 C12 118.6(3) . .
C14 C13 H13 120.7 . .
C12 C13 H13 120.7 . .
C13 C14 C15 118.9(3) . .
C13 C14 H14 120.5 . .
C15 C14 H14 120.5 . .
N3 C15 C14 122.8(3) . .
N3 C15 H15 118.6 . .
C14 C15 H15 118.6 . .
C17 C16 C21 117.2(3) . .
C17 C16 C8 121.0(3) . .
C21 C16 C8 121.8(3) . .
C18 C17 C16 122.3(3) . .
C18 C17 H17 118.8 . .
C16 C17 H17 118.8 . .
C17 C18 C19 119.6(3) . .
C17 C18 H18 120.2 . .
C19 C18 H18 120.2 . .
O1 C19 C20 116.7(3) . .
O1 C19 C18 124.7(3) . .
C20 C19 C18 118.6(3) . .
C21 C20 C19 121.2(3) . .
C21 C20 H20 119.4 . .
C19 C20 H20 119.4 . .
C20 C21 C16 121.0(3) . .
C20 C21 H21 119.5 . .
C16 C21 H21 119.5 . .
O1 C22 H22A 109.5 . .
O1 C22 H22B 109.5 . .
H22A C22 H22B 109.5 . .
O1 C22 H22C 109.5 . .
H22A C22 H22C 109.5 . .
H22B C22 H22C 109.5 . .
N4 C23 C29 122.5(3) . 1_545
N4 C23 H23 118.8 . .
C29 C23 H23 118.8 1_545 .
N4 C24 C30 121.4(3) . 1_545
N4 C24 H24 119.3 . .
C30 C24 H24 119.3 1_545 .
N5 C25 C26 121.7(3) . .
N5 C25 H25 119.1 . .
C26 C25 H25 119.1 . .
N6 C26 C25 122.2(3) . .
N6 C26 H26 118.9 . .
C25 C26 H26 118.9 . .
N6 C27 C28 122.0(3) . .
N6 C27 H27 119.0 . .
C28 C27 H27 119.0 . .
N5 C28 C27 121.6(3) . .
N5 C28 H28 119.2 . .
C27 C28 H28 119.2 . .
N7 C29 C23 121.9(3) . 1_565
N7 C29 H29 119.0 . .
C23 C29 H29 119.0 1_565 .
N7 C30 C24 122.1(3) . 1_565
N7 C30 H30 119.0 . .
C24 C30 H30 119.0 1_565 .
N8 C31 C32 179.2(4) . .
C31 C32 H32A 109.5 . .
C31 C32 H32B 109.5 . .
H32A C32 H32B 109.5 . .
C31 C32 H32C 109.5 . .
H32A C32 H32C 109.5 . .
H32B C32 H32C 109.5 . .
N9 C33 C34 179.4(5) . .
C33 C34 H34A 109.5 . .
C33 C34 H34B 109.5 . .
H34A C34 H34B 109.5 . .
C33 C34 H34C 109.5 . .
H34A C34 H34C 109.5 . .
H34B C34 H34C 109.5 . .
N10 C35 C36 179.3(5) . .
C35 C36 H36A 109.5 . .
C35 C36 H36B 109.5 . .
H36A C36 H36B 109.5 . .
C35 C36 H36C 109.5 . .
H36A C36 H36C 109.5 . .
H36B C36 H36C 109.5 . .

loop_
_geom_bond_atom_site_label_1
_geom_bond_atom_site_label_2
_geom_bond_distance
_geom_bond_site_symmetry_2
Ag1 N7 2.184(3) .
Ag1 N6 2.186(3) .
Ag1 N10 2.632(4) .
Ag1 N9 2.640(3) .
Ru1 N2 1.953(3) .
Ru1 N8 2.063(3) .
Ru1 N1 2.070(3) .
Ru1 N5 2.073(3) .
Ru1 N4 2.076(3) .
Ru1 N3 2.080(3) .
P1 F6 1.575(3) .
P1 F3 1.586(2) .
P1 F5 1.588(3) .
P1 F2 1.589(2) .
P1 F1 1.602(3) .
P1 F4 1.606(2) .
P2 F10 1.591(2) .
P2 F11 1.595(2) .
P2 F12 1.596(2) .
P2 F8 1.600(2) .
P2 F7 1.609(2) .
P2 F9 1.611(3) .
P3 F17 1.593(2) .
P3 F14 1.595(2) .
P3 F16 1.597(2) .
P3 F15 1.597(2) .
P3 F13 1.603(2) .
P3 F18 1.615(2) .
O1 C19 1.357(4) .
O1 C22 1.429(5) .
N1 C1 1.345(4) .
N1 C5 1.378(4) .
N2 C6 1.347(4) .
N2 C10 1.360(4) .
N3 C15 1.342(4) .
N3 C11 1.359(4) .
N4 C23 1.326(4) .
N4 C24 1.354(4) .
N5 C28 1.348(4) .
N5 C25 1.353(4) .
N6 C27 1.333(4) .
N6 C26 1.343(4) .
N7 C29 1.325(4) .
N7 C30 1.334(4) .
N8 C31 1.133(4) .
N9 C33 1.125(5) .
N10 C35 1.134(5) .
C1 C2 1.380(5) .
C1 H1 0.9500 .
C2 C3 1.384(5) .
C2 H2 0.9500 .
C3 C4 1.394(5) .
C3 H3 0.9500 .
C4 C5 1.382(5) .
C4 H4 0.9500 .
C5 C6 1.483(4) .
C6 C7 1.374(4) .
C7 C8 1.406(4) .
C7 H7 0.9500 .
C8 C9 1.402(5) .
C8 C16 1.484(4) .
C9 C10 1.377(5) .
C9 H9 0.9500 .
C10 C11 1.475(5) .
C11 C12 1.381(5) .
C12 C13 1.388(5) .
C12 H12 0.9500 .
C13 C14 1.382(5) .
C13 H13 0.9500 .
C14 C15 1.388(5) .
C14 H14 0.9500 .
C15 H15 0.9500 .
C16 C17 1.385(5) .
C16 C21 1.389(5) .
C17 C18 1.380(5) .
C17 H17 0.9500 .
C18 C19 1.389(5) .
C18 H18 0.9500 .
C19 C20 1.383(5) .
C20 C21 1.375(5) .
C20 H20 0.9500 .
C21 H21 0.9500 .
C22 H22A 0.9800 .
C22 H22B 0.9800 .
C22 H22C 0.9800 .
C23 C29 1.383(5) 1_545
C23 H23 0.9500 .
C24 C30 1.381(5) 1_545
C24 H24 0.9500 .
C25 C26 1.374(5) .
C25 H25 0.9500 .
C26 H26 0.9500 .
C27 C28 1.388(4) .
C27 H27 0.9500 .
C28 H28 0.9500 .
C29 C23 1.383(5) 1_565
C29 H29 0.9500 .
C30 C24 1.381(5) 1_565
C30 H30 0.9500 .
C31 C32 1.457(5) .
C32 H32A 0.9800 .
C32 H32B 0.9800 .
C32 H32C 0.9800 .
C33 C34 1.468(6) .
C34 H34A 0.9800 .
C34 H34B 0.9800 .
C34 H34C 0.9800 .
C35 C36 1.463(6) .
C36 H36A 0.9800 .
C36 H36B 0.9800 .
C36 H36C 0.9800 .
